data_2233729
loop_
_publ_author_name
'Zhang, Songlin'
'Wu, Feng'
'Ding, Yuqiang'

_publ_section_title
;
 Aqua(benzamidato-\k<i>N</i>)bis[3,5-difluoro-2-(pyridin-2-yl)phenyl-\k<i>C</i>^1^]iridium(III)
 methanol monosolvate
;
_journal_coeditor_code BR2185
_journal_issue 3
_journal_name_full 'Acta Crystallographica Section E'
_journal_page_first m310
_journal_paper_doi 10.1107/S1600536812005922
_journal_volume 68
_journal_year 2012
_chemical_formula_iupac '[Ir (C11 H6 F2 N)2 (C7 H6 N O) (H2 O)], C H4 O'
_chemical_formula_moiety 'C29 H20 F4 Ir N3 O2, C H3 O H'
_chemical_formula_sum 'C30 H24 F4 Ir N3 O3'
_chemical_formula_weight 742.74
_chemical_name_systematic
;
Aqua(benzamidato-\k<i>N</i>)bis[3,5-difluoro-2-(pyridin-2-yl)phenyl-
\k<i>C</i>^1^]iridium(III) methanol monosolvate
;
_space_group_IT_number 15
_symmetry_cell_setting monoclinic
_symmetry_space_group_name_Hall '-C 2yc'
_symmetry_space_group_name_H-M 'C 1 2/c 1'
_atom_sites_solution_hydrogens geom
_atom_sites_solution_primary direct
_atom_sites_solution_secondary difmap
_audit_creation_method SHELXL-97
_cell_angle_alpha 90.00
_cell_angle_beta 129.391(2)
_cell_angle_gamma 90.00
_cell_formula_units_Z 8
_cell_length_a 29.544(4)
_cell_length_b 11.6258(12)
_cell_length_c 20.247(3)
_cell_measurement_reflns_used 11541
_cell_measurement_temperature 223(2)
_cell_measurement_theta_max 27.5
_cell_measurement_theta_min 3.1
_cell_volume 5374.5(12)
_computing_cell_refinement 'CrystalClear (Rigaku, 2007)'
_computing_data_collection 'CrystalClear (Rigaku, 2007)'
_computing_data_reduction 'CrystalClear (Rigaku, 2007)'
_computing_molecular_graphics 'SHELXTL (Sheldrick, 2008)'
_computing_publication_material 'SHELXTL (Sheldrick, 2008)'
_computing_structure_refinement 'SHELXL97 (Sheldrick, 2008)'
_computing_structure_solution 'SHELXS97 (Sheldrick, 2008)'
_diffrn_ambient_temperature 223(2)
_diffrn_detector_area_resol_mean 14.63
_diffrn_measured_fraction_theta_full 0.992
_diffrn_measured_fraction_theta_max 0.992
_diffrn_measurement_device_type 'Rigaku Saturn'
_diffrn_measurement_method \w
_diffrn_radiation_monochromator graphite
_diffrn_radiation_source 'fine-focus sealed tube'
_diffrn_radiation_type MoK\a
_diffrn_radiation_wavelength 0.71075
_diffrn_reflns_av_R_equivalents 0.0313
_diffrn_reflns_av_sigmaI/netI 0.0432
_diffrn_reflns_limit_h_max 30
_diffrn_reflns_limit_h_min -38
_diffrn_reflns_limit_k_max 12
_diffrn_reflns_limit_k_min -15
_diffrn_reflns_limit_l_max 26
_diffrn_reflns_limit_l_min -21
_diffrn_reflns_number 14977
_diffrn_reflns_theta_full 27.49
_diffrn_reflns_theta_max 27.49
_diffrn_reflns_theta_min 3.20
_diffrn_standards_number 0
_exptl_absorpt_coefficient_mu 5.039
_exptl_absorpt_correction_T_max 0.3776
_exptl_absorpt_correction_T_min 0.2791
_exptl_absorpt_correction_type multi-scan
_exptl_absorpt_process_details '(REQAB; Jacobson, 1998)'
_exptl_crystal_colour yellow
_exptl_crystal_density_diffrn 1.846
_exptl_crystal_density_method 'not measured'
_exptl_crystal_description block
_exptl_crystal_F_000 2960
_exptl_crystal_size_max 0.34
_exptl_crystal_size_mid 0.25
_exptl_crystal_size_min 0.24
_refine_diff_density_max 1.196
_refine_diff_density_min -1.178
_refine_ls_extinction_method none
_refine_ls_goodness_of_fit_ref 1.094
_refine_ls_hydrogen_treatment mixed
_refine_ls_matrix_type full
_refine_ls_number_parameters 392
_refine_ls_number_reflns 6122
_refine_ls_number_restraints 4
_refine_ls_restrained_S_all 1.098
_refine_ls_R_factor_all 0.0567
_refine_ls_R_factor_gt 0.0451
_refine_ls_shift/su_max 0.002
_refine_ls_shift/su_mean 0.000
_refine_ls_structure_factor_coef Fsqd
_refine_ls_weighting_details 'calc w=1/[\s^2^(Fo^2^)+(0.0407P)^2^+26.4741P] where P=(Fo^2^+2Fc^2^)/3'
_refine_ls_weighting_scheme calc
_refine_ls_wR_factor_gt 0.0949
_refine_ls_wR_factor_ref 0.1005
_reflns_number_gt 5277
_reflns_number_total 6122
_reflns_threshold_expression I>2\s(I)
_cod_data_source_file br2185.cif
_cod_data_source_block I
_cod_original_sg_symbol_H-M 'C 2/c'
_cod_database_code 2233729
_cod_database_fobs_code 2233729

loop_
_symmetry_equiv_pos_as_xyz
'x, y, z'
'-x, y, -z+1/2'
'x+1/2, y+1/2, z'
'-x+1/2, y+1/2, -z+1/2'
'-x, -y, -z'
'x, -y, z-1/2'
'-x+1/2, -y+1/2, -z'
'x+1/2, -y+1/2, z-1/2'

loop_
_atom_site_type_symbol
_atom_site_label
_atom_site_fract_x
_atom_site_fract_y
_atom_site_fract_z
_atom_site_U_iso_or_equiv
_atom_site_adp_type
_atom_site_calc_flag
_atom_site_refinement_flags
_atom_site_occupancy
_atom_site_symmetry_multiplicity
_atom_site_disorder_assembly
_atom_site_disorder_group
Ir Ir1 0.347048(9) 0.650175(18) -0.014534(14) 0.03168(9) Uani d . 1 8 . .
F F1 0.4503(2) 1.0543(4) 0.0772(3) 0.0836(15) Uani d . 1 8 . .
F F2 0.3963(8) 0.9191(12) -0.1797(9) 0.054(4) Uani d P 0.50 8 . .
F F2A 0.4011(16) 0.913(3) -0.175(2) 0.170(12) Uani d P 0.50 8 . .
F F3 0.438(3) 0.306(5) -0.067(4) 0.073(8) Uani d P 0.50 8 . .
F F3A 0.451(3) 0.326(5) -0.049(4) 0.089(12) Uani d P 0.50 8 . .
F F4 0.5660(2) 0.4827(5) 0.2118(4) 0.0969(18) Uani d . 1 8 . .
O O1 0.22923(18) 0.5920(4) -0.0254(3) 0.0452(11) Uani d . 1 8 . .
O O2 0.26439(19) 0.7445(4) -0.0750(3) 0.0416(10) Uani d D 1 8 . .
H H2A 0.279(3) 0.774(6) -0.027(2) 0.050 Uiso d D 1 8 . .
H H2B 0.249(3) 0.688(4) -0.070(5) 0.050 Uiso d D 1 8 . .
N N1 0.3828(2) 0.7418(4) 0.0941(3) 0.0371(11) Uani d . 1 8 . .
N N2 0.3159(2) 0.5635(4) -0.1235(3) 0.0385(11) Uani d . 1 8 . .
N N3 0.3141(2) 0.5160(4) 0.0160(3) 0.0368(11) Uani d . 1 8 . .
H H3 0.3352 0.4537 0.0359 0.044 Uiso calc R 1 8 . .
C C1 0.3830(3) 0.7075(6) 0.1581(4) 0.0487(16) Uani d . 1 8 . .
H H1 0.3678 0.6348 0.1550 0.058 Uiso calc R 1 8 . .
C C2 0.4049(3) 0.7770(8) 0.2280(5) 0.063(2) Uani d . 1 8 . .
H H2 0.4051 0.7507 0.2720 0.076 Uiso calc R 1 8 . .
C C3 0.4262(3) 0.8823(8) 0.2333(5) 0.063(2) Uani d . 1 8 . .
H H3A 0.4402 0.9305 0.2801 0.075 Uiso calc R 1 8 . .
C C4 0.4271(3) 0.9189(6) 0.1684(4) 0.0505(17) Uani d . 1 8 . .
H H4 0.4421 0.9918 0.1713 0.061 Uiso calc R 1 8 . .
C C5 0.4058(3) 0.8471(5) 0.1000(4) 0.0402(14) Uani d . 1 8 . .
C C6 0.4042(3) 0.8707(5) 0.0273(4) 0.0382(13) Uani d . 1 8 . .
C C7 0.4257(3) 0.9693(6) 0.0165(4) 0.0493(16) Uani d . 1 8 . .
C C8 0.4244(3) 0.9879(6) -0.0520(5) 0.0551(18) Uani d . 1 8 . .
H H8 0.4395 1.0551 -0.0575 0.066 Uiso calc R 1 8 . .
C C9 0.3994(3) 0.9010(7) -0.1115(5) 0.0535(18) Uani d . 1 8 . .
C C10 0.3775(3) 0.8013(6) -0.1057(4) 0.0411(14) Uani d . 1 8 . .
H H10 0.3616 0.7445 -0.1482 0.049 Uiso calc R 1 8 . .
C C11 0.3791(2) 0.7851(5) -0.0359(4) 0.0331(12) Uani d . 1 8 . .
C C12 0.2627(3) 0.5836(6) -0.1998(4) 0.0524(17) Uani d . 1 8 . .
H H12 0.2385 0.6403 -0.2034 0.063 Uiso calc R 1 8 . .
C C13 0.2430(4) 0.5236(7) -0.2718(5) 0.070(2) Uani d . 1 8 . .
H H13 0.2058 0.5387 -0.3242 0.084 Uiso calc R 1 8 . .
C C14 0.2788(5) 0.4403(8) -0.2660(6) 0.078(3) Uani d . 1 8 . .
H H14 0.2661 0.3972 -0.3143 0.093 Uiso calc R 1 8 . .
C C15 0.3329(4) 0.4215(7) -0.1894(6) 0.069(2) Uani d . 1 8 . .
H H15 0.3578 0.3667 -0.1856 0.083 Uiso calc R 1 8 . .
C C16 0.3516(3) 0.4824(6) -0.1166(5) 0.0498(17) Uani d . 1 8 . .
C C17 0.4074(3) 0.4732(6) -0.0308(5) 0.0468(16) Uani d . 1 8 . .
C C18 0.4528(4) 0.3966(7) -0.0035(6) 0.063(2) Uani d . 1 8 . .
C C19 0.5056(4) 0.3973(7) 0.0764(7) 0.072(3) Uani d . 1 8 . .
H H19 0.5354 0.3450 0.0929 0.086 Uiso calc R 1 8 . .
C C20 0.5129(3) 0.4784(7) 0.1314(6) 0.065(2) Uani d . 1 8 . .
C C21 0.4706(3) 0.5553(6) 0.1116(5) 0.0520(17) Uani d . 1 8 . .
H H21 0.4780 0.6080 0.1527 0.062 Uiso calc R 1 8 . .
C C22 0.4169(3) 0.5537(5) 0.0303(4) 0.0408(14) Uani d . 1 8 . .
C C23 0.2672(2) 0.5124(5) 0.0096(4) 0.0353(13) Uani d . 1 8 . .
C C24 0.2570(3) 0.4127(5) 0.0461(4) 0.0359(13) Uani d . 1 8 . .
C C25 0.2003(3) 0.3869(6) 0.0129(5) 0.0505(16) Uani d . 1 8 . .
H H25 0.1690 0.4317 -0.0319 0.061 Uiso calc R 1 8 . .
C C26 0.1894(4) 0.2950(7) 0.0454(6) 0.065(2) Uani d . 1 8 . .
H H26 0.1507 0.2774 0.0221 0.078 Uiso calc R 1 8 . .
C C27 0.2346(4) 0.2312(7) 0.1105(6) 0.063(2) Uani d . 1 8 . .
H H27 0.2271 0.1691 0.1321 0.076 Uiso calc R 1 8 . .
C C28 0.2916(4) 0.2567(7) 0.1455(5) 0.062(2) Uani d . 1 8 . .
H H28 0.3227 0.2124 0.1908 0.075 Uiso calc R 1 8 . .
C C29 0.3025(3) 0.3481(6) 0.1133(5) 0.0506(17) Uani d . 1 8 . .
H H29 0.3413 0.3661 0.1376 0.061 Uiso calc R 1 8 . .
O O3 0.44588(19) 0.2099(4) 0.2396(3) 0.0543(12) Uani d D 1 8 . .
C C30 0.4370(5) 0.2603(9) 0.1702(7) 0.0543(12) Uani d PD 0.589(11) 8 A 1
C C30A 0.4817(6) 0.2785(10) 0.2269(12) 0.0543(12) Uani d PD 0.411(11) 8 . 2

loop_
_atom_site_aniso_label
_atom_site_aniso_U_11
_atom_site_aniso_U_22
_atom_site_aniso_U_33
_atom_site_aniso_U_12
_atom_site_aniso_U_13
_atom_site_aniso_U_23
Ir1 0.03266(13) 0.03359(13) 0.03432(13) 0.00037(10) 0.02386(11) 0.00088(10)
F1 0.097(4) 0.068(3) 0.087(3) -0.037(3) 0.059(3) -0.021(3)
F2 0.087(10) 0.054(6) 0.046(6) -0.033(7) 0.054(7) -0.011(5)
F2A 0.18(3) 0.22(3) 0.18(2) -0.02(2) 0.15(2) 0.03(2)
F3 0.10(2) 0.048(10) 0.11(2) -0.003(11) 0.09(2) -0.026(12)
F3A 0.10(2) 0.07(2) 0.11(2) 0.010(16) 0.07(2) -0.021(15)
F4 0.047(3) 0.089(4) 0.114(4) 0.020(3) 0.032(3) 0.024(3)
O1 0.038(2) 0.042(2) 0.063(3) 0.004(2) 0.035(2) 0.006(2)
O2 0.037(2) 0.046(3) 0.047(2) 0.004(2) 0.029(2) 0.009(2)
N1 0.033(3) 0.044(3) 0.034(3) 0.002(2) 0.021(2) -0.001(2)
N2 0.045(3) 0.039(3) 0.043(3) -0.009(2) 0.033(3) -0.001(2)
N3 0.039(3) 0.035(3) 0.043(3) 0.002(2) 0.029(2) 0.003(2)
C1 0.053(4) 0.059(4) 0.040(3) -0.005(3) 0.033(3) -0.002(3)
C2 0.061(5) 0.081(6) 0.051(4) -0.013(4) 0.037(4) -0.018(4)
C3 0.051(4) 0.089(6) 0.046(4) -0.005(4) 0.031(4) -0.023(4)
C4 0.044(4) 0.050(4) 0.056(4) -0.007(3) 0.031(3) -0.013(3)
C5 0.030(3) 0.045(3) 0.040(3) 0.005(3) 0.020(3) -0.002(3)
C6 0.033(3) 0.039(3) 0.039(3) 0.002(3) 0.021(3) -0.001(3)
C7 0.040(3) 0.046(4) 0.054(4) -0.013(3) 0.026(3) -0.010(3)
C8 0.051(4) 0.052(4) 0.068(5) -0.011(3) 0.040(4) 0.002(4)
C9 0.061(4) 0.060(4) 0.056(4) -0.010(4) 0.045(4) 0.005(4)
C10 0.046(4) 0.045(3) 0.045(3) -0.003(3) 0.035(3) 0.004(3)
C11 0.027(3) 0.036(3) 0.038(3) 0.005(2) 0.022(3) 0.005(3)
C12 0.057(4) 0.055(4) 0.043(4) -0.014(4) 0.031(4) -0.003(3)
C13 0.093(6) 0.065(5) 0.045(4) -0.033(5) 0.041(5) -0.011(4)
C14 0.121(8) 0.071(6) 0.065(5) -0.043(6) 0.070(6) -0.036(5)
C15 0.106(7) 0.061(5) 0.084(6) -0.014(5) 0.082(6) -0.017(5)
C16 0.072(5) 0.042(4) 0.068(5) -0.010(3) 0.059(4) -0.007(3)
C17 0.051(4) 0.047(4) 0.070(4) 0.002(3) 0.051(4) 0.002(3)
C18 0.081(6) 0.045(4) 0.108(7) 0.003(4) 0.081(6) -0.003(5)
C19 0.057(5) 0.058(5) 0.113(8) 0.023(4) 0.060(6) 0.024(5)
C20 0.040(4) 0.059(5) 0.081(6) 0.009(4) 0.032(4) 0.021(4)
C21 0.040(4) 0.050(4) 0.065(4) -0.001(3) 0.033(4) 0.003(4)
C22 0.040(3) 0.037(3) 0.062(4) 0.000(3) 0.040(3) 0.005(3)
C23 0.035(3) 0.037(3) 0.036(3) -0.007(3) 0.024(3) -0.008(3)
C24 0.047(3) 0.032(3) 0.041(3) -0.005(3) 0.034(3) -0.003(3)
C25 0.051(4) 0.052(4) 0.056(4) -0.007(3) 0.037(4) -0.004(3)
C26 0.090(6) 0.051(4) 0.091(6) -0.026(5) 0.075(6) -0.017(5)
C27 0.104(7) 0.044(4) 0.077(5) -0.013(4) 0.073(6) -0.002(4)
C28 0.087(6) 0.057(4) 0.057(4) 0.007(4) 0.053(5) 0.013(4)
C29 0.057(4) 0.052(4) 0.050(4) 0.002(3) 0.038(4) 0.005(3)
O3 0.036(2) 0.031(2) 0.092(3) 0.0002(17) 0.038(2) -0.017(2)
C30 0.036(2) 0.031(2) 0.092(3) 0.0002(17) 0.038(2) -0.017(2)
C30A 0.036(2) 0.031(2) 0.092(3) 0.0002(17) 0.038(2) -0.017(2)

loop_
_atom_type_symbol
_atom_type_description
_atom_type_scat_dispersion_real
_atom_type_scat_dispersion_imag
_atom_type_scat_source
C C 0.0033 0.0016 'International Tables Vol C Tables 4.2.6.8 and 6.1.1.4'
H H 0.0000 0.0000 'International Tables Vol C Tables 4.2.6.8 and 6.1.1.4'
N N 0.0061 0.0033 'International Tables Vol C Tables 4.2.6.8 and 6.1.1.4'
O O 0.0106 0.0060 'International Tables Vol C Tables 4.2.6.8 and 6.1.1.4'
Ir Ir -1.4442 7.9887 'International Tables Vol C Tables 4.2.6.8 and 6.1.1.4'
F F 0.0171 0.0103 'International Tables Vol C Tables 4.2.6.8 and 6.1.1.4'

loop_
_geom_angle_atom_site_label_1
_geom_angle_atom_site_label_2
_geom_angle_atom_site_label_3
_geom_angle_site_symmetry_1
_geom_angle
C22 Ir1 C11 . 92.5(2)
C22 Ir1 N1 . 97.2(2)
C11 Ir1 N1 . 80.3(2)
C22 Ir1 N2 . 80.8(2)
C11 Ir1 N2 . 95.9(2)
N1 Ir1 N2 . 175.72(19)
C22 Ir1 N3 . 89.3(2)
C11 Ir1 N3 . 175.3(2)
N1 Ir1 N3 . 95.12(19)
N2 Ir1 N3 . 88.66(18)
C22 Ir1 O2 . 174.2(2)
C11 Ir1 O2 . 90.00(19)
N1 Ir1 O2 . 88.38(18)
N2 Ir1 O2 . 93.72(19)
N3 Ir1 O2 . 88.65(17)
Ir1 O2 H2A . 90(5)
Ir1 O2 H2B . 92(5)
H2A O2 H2B . 95(7)
C1 N1 C5 . 118.7(5)
C1 N1 Ir1 . 124.4(4)
C5 N1 Ir1 . 116.8(4)
C12 N2 C16 . 120.2(6)
C12 N2 Ir1 . 123.3(5)
C16 N2 Ir1 . 116.5(4)
C23 N3 Ir1 . 130.2(4)
C23 N3 H3 . 114.9
Ir1 N3 H3 . 114.9
N1 C1 C2 . 121.5(7)
N1 C1 H1 . 119.3
C2 C1 H1 . 119.3
C3 C2 C1 . 120.3(7)
C3 C2 H2 . 119.9
C1 C2 H2 . 119.9
C2 C3 C4 . 119.2(7)
C2 C3 H3A . 120.4
C4 C3 H3A . 120.4
C5 C4 C3 . 119.4(7)
C5 C4 H4 . 120.3
C3 C4 H4 . 120.3
N1 C5 C4 . 120.9(6)
N1 C5 C6 . 112.4(5)
C4 C5 C6 . 126.7(6)
C7 C6 C11 . 118.1(6)
C7 C6 C5 . 125.6(6)
C11 C6 C5 . 116.3(5)
F1 C7 C8 . 116.6(6)
F1 C7 C6 . 119.2(6)
C8 C7 C6 . 124.1(6)
C9 C8 C7 . 115.0(6)
C9 C8 H8 . 122.5
C7 C8 H8 . 122.5
F2A C9 F2 . 6(2)
F2A C9 C10 . 118.9(16)
F2 C9 C10 . 119.5(8)
F2A C9 C8 . 116.3(16)
F2 C9 C8 . 115.9(8)
C10 C9 C8 . 124.6(7)
C9 C10 C11 . 119.1(6)
C9 C10 H10 . 120.4
C11 C10 H10 . 120.4
C10 C11 C6 . 119.0(5)
C10 C11 Ir1 . 127.1(5)
C6 C11 Ir1 . 113.8(4)
N2 C12 C13 . 121.9(8)
N2 C12 H12 . 119.1
C13 C12 H12 . 119.1
C12 C13 C14 . 118.7(8)
C12 C13 H13 . 120.6
C14 C13 H13 . 120.6
C15 C14 C13 . 119.4(7)
C15 C14 H14 . 120.3
C13 C14 H14 . 120.3
C14 C15 C16 . 120.8(8)
C14 C15 H15 . 119.6
C16 C15 H15 . 119.6
N2 C16 C15 . 119.0(7)
N2 C16 C17 . 113.2(6)
C15 C16 C17 . 127.8(7)
C18 C17 C22 . 117.6(7)
C18 C17 C16 . 126.5(7)
C22 C17 C16 . 115.9(6)
F3A C18 C19 . 112(3)
F3A C18 C17 . 124(3)
C19 C18 C17 . 123.7(8)
F3A C18 F3 . 11(5)
C19 C18 F3 . 121(3)
C17 C18 F3 . 115(3)
C18 C19 C20 . 116.3(7)
C18 C19 H19 . 121.9
C20 C19 H19 . 121.9
C19 C20 F4 . 117.6(7)
C19 C20 C21 . 124.5(8)
F4 C20 C21 . 117.9(8)
C20 C21 C22 . 118.8(7)
C20 C21 H21 . 120.6
C22 C21 H21 . 120.6
C21 C22 C17 . 119.1(6)
C21 C22 Ir1 . 127.5(5)
C17 C22 Ir1 . 113.4(5)
O1 C23 N3 . 122.5(5)
O1 C23 C24 . 117.1(5)
N3 C23 C24 . 120.4(5)
C29 C24 C25 . 118.9(6)
C29 C24 C23 . 122.1(6)
C25 C24 C23 . 119.0(6)
C24 C25 C26 . 120.5(7)
C24 C25 H25 . 119.8
C26 C25 H25 . 119.8
C27 C26 C25 . 119.8(8)
C27 C26 H26 . 120.1
C25 C26 H26 . 120.1
C26 C27 C28 . 120.6(7)
C26 C27 H27 . 119.7
C28 C27 H27 . 119.7
C27 C28 C29 . 119.7(8)
C27 C28 H28 . 120.2
C29 C28 H28 . 120.2
C24 C29 C28 . 120.5(7)
C24 C29 H29 . 119.7
C28 C29 H29 . 119.7
C30 O3 C30A . 44.6(8)
C30A C30A O3 2_655 111(2)

loop_
_geom_bond_atom_site_label_1
_geom_bond_atom_site_label_2
_geom_bond_distance
Ir1 C22 1.991(6)
Ir1 C11 2.016(6)
Ir1 N1 2.035(5)
Ir1 N2 2.038(5)
Ir1 N3 2.127(5)
Ir1 O2 2.207(4)
F1 C7 1.371(8)
F2 C9 1.340(15)
F2A C9 1.33(3)
F3 C18 1.49(4)
F3A C18 1.21(5)
F4 C20 1.368(9)
O1 C23 1.268(7)
O2 H2A 0.854(10)
O2 H2B 0.849(10)
N1 C1 1.353(8)
N1 C5 1.368(8)
N2 C12 1.353(8)
N2 C16 1.353(8)
N3 C23 1.309(7)
N3 H3 0.8700
C1 C2 1.382(10)
C1 H1 0.9400
C2 C3 1.350(12)
C2 H2 0.9400
C3 C4 1.397(10)
C3 H3A 0.9400
C4 C5 1.380(9)
C4 H4 0.9400
C5 C6 1.470(9)
C6 C7 1.392(9)
C6 C11 1.404(8)
C7 C8 1.379(10)
C8 C9 1.374(10)
C8 H8 0.9400
C9 C10 1.367(9)
C10 C11 1.397(8)
C10 H10 0.9400
C12 C13 1.370(10)
C12 H12 0.9400
C13 C14 1.383(13)
C13 H13 0.9400
C14 C15 1.364(13)
C14 H14 0.9400
C15 C16 1.395(10)
C15 H15 0.9400
C16 C17 1.454(10)
C17 C18 1.398(10)
C17 C22 1.429(9)
C18 C19 1.360(12)
C19 C20 1.368(12)
C19 H19 0.9400
C20 C21 1.374(10)
C21 C22 1.383(9)
C21 H21 0.9400
C23 C24 1.504(8)
C24 C29 1.379(9)
C24 C25 1.384(9)
C25 C26 1.397(10)
C25 H25 0.9400
C26 C27 1.356(12)
C26 H26 0.9400
C27 C28 1.382(11)
C27 H27 0.9400
C28 C29 1.388(10)
C28 H28 0.9400
C29 H29 0.9400
O3 C30 1.387(9)
O3 C30A 1.472(9)

loop_
_geom_hbond_atom_site_label_D
_geom_hbond_atom_site_label_H
_geom_hbond_atom_site_label_A
_geom_hbond_site_symmetry_A
_geom_hbond_distance_DH
_geom_hbond_distance_HA
_geom_hbond_distance_DA
_geom_hbond_angle_DHA
O2 H2B N3 . 0.849(10) 2.54(6) 3.029(7) 117(6)
O2 H2B O1 . 0.849(10) 1.74(3) 2.560(6) 161(7)
O2 H2A N1 . 0.854(10) 2.45(6) 2.960(6) 119(6)
O2 H2A O1 7_565 0.854(10) 1.97(4) 2.700(7) 142(6)

loop_
_geom_torsion_atom_site_label_1
_geom_torsion_atom_site_label_2
_geom_torsion_atom_site_label_3
_geom_torsion_atom_site_label_4
_geom_torsion
C22 Ir1 N1 C1 -86.8(5)
O2 Ir1 N1 C1 91.6(5)
